data_7218581
loop_
_publ_author_name
'Forgan, Ross S.'
'Marshall, Ross J.'
'Struckmann, Mona'
'Bleine, Aurore B.'
'Long, De-Liang'
'Bernini, Mar\'ia C.'
'Fairen-Jimenez, David'

_publ_section_title
;
 Structure-directing factors when introducing hydrogen bond functionality
 to metal--organic frameworks
;
_journal_issue 2
_journal_name_full CrystEngComm
_journal_page_first 299
_journal_paper_doi 10.1039/C4CE01379D
_journal_volume 17
_journal_year 2015
_chemical_formula_moiety 'C26 H19 N5 O6 Zn, 4(C3 H7 N O)'
_chemical_formula_sum 'C38 H47 N9 O10 Zn'
_chemical_formula_weight 855.21
_space_group_crystal_system monoclinic
_space_group_IT_number 14
_space_group_name_Hall '-P 2ybc'
_space_group_name_H-M_alt 'P 1 21/c 1'
_symmetry_space_group_name_Hall '-P 2ybc'
_symmetry_space_group_name_H-M 'P 1 21/c 1'
_atom_sites_solution_hydrogens geom
_atom_sites_solution_primary direct
_atom_sites_solution_secondary difmap
_audit_creation_method SHELXL-2014/7
_cell_angle_alpha 90
_cell_angle_beta 104.305(9)
_cell_angle_gamma 90
_cell_formula_units_Z 4
_cell_length_a 14.529(2)
_cell_length_b 16.543(2)
_cell_length_c 21.125(3)
_cell_measurement_reflns_used 5165
_cell_measurement_temperature 150(2)
_cell_measurement_theta_max 21.8
_cell_measurement_theta_min 2.34
_cell_volume 4920.0(12)
_computing_cell_refinement Apex2
_computing_data_collection Apex2
_computing_data_reduction Apex2
_computing_molecular_graphics Diamond3
_computing_publication_material WinGX
_computing_structure_refinement 'SHELXL-2014/7 (Sheldrick, 2014)'
_computing_structure_solution 'SHELXS-2008 (Sheldrick, 2008)'
_diffrn_ambient_temperature 150(2)
_diffrn_measured_fraction_theta_full 0.981
_diffrn_measured_fraction_theta_max 0.981
_diffrn_measurement_device_type 'Bruker Apex II Quazar CCD'
_diffrn_measurement_method '\w & \p scans'
_diffrn_radiation_type MoK\a
_diffrn_radiation_wavelength 0.71073
_diffrn_reflns_av_R_equivalents 0.0876
_diffrn_reflns_av_unetI/netI 0.1326
_diffrn_reflns_Laue_measured_fraction_full 0.981
_diffrn_reflns_Laue_measured_fraction_max 0.981
_diffrn_reflns_limit_h_max 16
_diffrn_reflns_limit_h_min -17
_diffrn_reflns_limit_k_max 19
_diffrn_reflns_limit_k_min 0
_diffrn_reflns_limit_l_max 25
_diffrn_reflns_limit_l_min 0
_diffrn_reflns_number 26904
_diffrn_reflns_point_group_measured_fraction_full 0.981
_diffrn_reflns_point_group_measured_fraction_max 0.981
_diffrn_reflns_theta_full 25.132
_diffrn_reflns_theta_max 25.132
_diffrn_reflns_theta_min 1.971
_diffrn_source 'fine-focus sealed tube'
_exptl_absorpt_coefficient_mu 0.555
_exptl_absorpt_correction_T_max 0.928
_exptl_absorpt_correction_T_min 0.626
_exptl_absorpt_correction_type empirical
_exptl_absorpt_process_details TWINABS
_exptl_crystal_colour colourless
_exptl_crystal_density_diffrn 1.155
_exptl_crystal_density_method none
_exptl_crystal_description block
_exptl_crystal_F_000 1792
_exptl_crystal_size_max 0.110
_exptl_crystal_size_mid 0.080
_exptl_crystal_size_min 0.050
_refine_diff_density_max 1.06
_refine_diff_density_min -0.61
_refine_diff_density_rms 0.12
_refine_ls_extinction_method none
_refine_ls_goodness_of_fit_ref 1.098
_refine_ls_hydrogen_treatment constr
_refine_ls_matrix_type full
_refine_ls_number_parameters 339
_refine_ls_number_reflns 12472
_refine_ls_number_restraints 11
_refine_ls_restrained_S_all 1.101
_refine_ls_R_factor_all 0.1688
_refine_ls_R_factor_gt 0.1026
_refine_ls_shift/su_max 0.001
_refine_ls_shift/su_mean 0.000
_refine_ls_structure_factor_coef Fsqd
_refine_ls_weighting_details 'w=1/[\s^2^(Fo^2^)+(0.2000P)^2^] where P=(Fo^2^+2Fc^2^)/3'
_refine_ls_weighting_scheme calc
_refine_ls_wR_factor_gt 0.2844
_refine_ls_wR_factor_ref 0.3282
_reflns_Friedel_coverage 0.000
_reflns_number_gt 7336
_reflns_number_total 12472
_reflns_threshold_expression 'I > 2\s(I)'
_cod_data_source_file c4ce01379d2.cif
_cod_data_source_block rsfrjm4014h
_cod_depositor_comments 'Adding full bibliography for 7218580--7218583.cif.'
_cod_original_cell_volume 4919.8(12)
_cod_database_code 7218581
_shelx_shelxl_version_number 2014/7
_shelx_space_group_comment
;
The symmetry employed for this shelxl refinement is uniquely defined
by the following loop, which should always be used as a source of
symmetry information in preference to the above space-group names.
They are only intended as comments.
;
_shelx_estimated_absorpt_t_min 0.941
_shelx_estimated_absorpt_t_max 0.973
_exptl_absorpt_special_details none

loop_
_space_group_symop_operation_xyz
'x, y, z'
'-x, y+1/2, -z+1/2'
'-x, -y, -z'
'x, -y-1/2, z-1/2'

loop_
_atom_site_label
_atom_site_type_symbol
_atom_site_fract_x
_atom_site_fract_y
_atom_site_fract_z
_atom_site_U_iso_or_equiv
_atom_site_adp_type
_atom_site_occupancy
_atom_site_site_symmetry_order
_atom_site_calc_flag
_atom_site_refinement_flags_posn
_atom_site_refinement_flags_adp
_atom_site_refinement_flags_occupancy
_atom_site_disorder_assembly
_atom_site_disorder_group
Zn1 Zn 0.41470(7) 0.45544(5) 0.17261(4) 0.0405(3) Uani 1 1 d . . . . .
O1 O 0.3413(4) 0.3373(4) 0.0976(3) 0.0630(17) Uani 1 1 d . . . . .
O2 O 0.2765(4) 0.4376(3) 0.1411(3) 0.0551(15) Uani 1 1 d . . . . .
O3 O 0.5517(5) 0.4097(3) 0.1972(3) 0.0656(18) Uani 1 1 d . . . . .
O4 O 0.4557(5) 0.3591(4) 0.2540(3) 0.074(2) Uani 1 1 d . . . . .
O5 O 0.3635(5) 0.7426(4) -0.0893(3) 0.074(2) Uani 1 1 d . . . . .
O6 O -0.1800(5) 0.3505(5) -0.0336(4) 0.115(3) Uani 1 1 d D . . A 1
N1 N 0.4294(5) 0.5501(3) 0.2384(3) 0.0433(17) Uani 1 1 d . . . . .
N2 N 0.4401(5) 0.5203(4) 0.0948(3) 0.0398(16) Uani 1 1 d . . . . .
N3 N 0.4962(5) 0.7362(4) 0.3741(3) 0.0515(18) Uani 1 1 d . . . . .
H3 H 0.5539 0.7553 0.3783 0.062 Uiso 1 1 calc R U . . .
N4 N 0.5016(5) 0.6760(4) -0.0464(3) 0.0547(19) Uani 1 1 d . . . . .
H4 H 0.5611 0.6727 -0.0489 0.066 Uiso 1 1 calc R U . . .
N5 N -0.0777(13) 0.2758(9) -0.0748(7) 0.110(6) Uiso 0.74(3) 1 d D . P A 1
N5' N -0.1248(14) 0.2794(13) -0.1079(14) 0.041(10) Uiso 0.26(3) 1 d D . P A 2
C1 C 0.2702(6) 0.3754(5) 0.1016(4) 0.050(2) Uani 1 1 d . . . . .
C2 C 0.1757(3) 0.3550(4) 0.0634(3) 0.048(2) Uani 1 1 d G . . . .
C3 C 0.0981(4) 0.4058(3) 0.0589(3) 0.070(3) Uani 1 1 d G . . . .
H3A H 0.1047 0.4539 0.0842 0.084 Uiso 1 1 calc R U . . .
C4 C 0.0109(3) 0.3862(5) 0.0173(4) 0.100(4) Uani 1 1 d G . . . .
H4A H -0.0421 0.4209 0.0142 0.120 Uiso 1 1 calc R U . B 1
C5 C 0.0013(4) 0.3158(6) -0.0197(3) 0.103(4) Uani 1 1 d DG . . A 1
C6 C 0.0789(6) 0.2651(4) -0.0152(3) 0.114(4) Uani 1 1 d G . . . .
H6 H 0.0723 0.2170 -0.0405 0.137 Uiso 1 1 calc R U . A 1
C7 C 0.1661(5) 0.2846(4) 0.0264(3) 0.084(3) Uani 1 1 d G . . . .
H7 H 0.2191 0.2499 0.0295 0.100 Uiso 1 1 calc R U . . .
C8 C 0.5366(8) 0.3655(5) 0.2431(5) 0.063(3) Uani 1 1 d . . . . .
C9 C -0.3805(4) 0.1782(4) -0.2156(3) 0.060(3) Uani 1 1 d G . . . .
C10 C -0.2916(5) 0.1748(4) -0.2290(3) 0.090(4) Uani 1 1 d G . . . .
H10 H -0.2838 0.1469 -0.2667 0.109 Uiso 1 1 calc R U . . .
C11 C -0.2142(4) 0.2122(5) -0.1874(4) 0.123(5) Uani 1 1 d G . . . .
H11 H -0.1534 0.2099 -0.1966 0.148 Uiso 1 1 calc R U . C 1
C12 C -0.2256(5) 0.2529(4) -0.1323(4) 0.093(4) Uani 1 1 d DG . . A 1
C13 C -0.3145(6) 0.2563(4) -0.1188(3) 0.114(5) Uani 1 1 d G . . . .
H13 H -0.3223 0.2841 -0.0812 0.136 Uiso 1 1 calc R U . A 1
C14 C -0.3919(5) 0.2189(4) -0.1605(4) 0.101(4) Uani 1 1 d G . . . .
H14 H -0.4526 0.2212 -0.1513 0.121 Uiso 1 1 calc R U . . .
C15 C -0.1609(16) 0.2985(11) -0.0764(8) 0.121(8) Uiso 0.74(3) 1 d D . P A 1
C15' C -0.1060(12) 0.3228(13) -0.0470(12) 0.022(9) Uiso 0.26(3) 1 d D . P A 2
C21 C 0.5139(6) 0.5860(5) 0.2532(4) 0.055(2) Uani 1 1 d . . . . .
H21 H 0.5606 0.5680 0.2320 0.067 Uiso 1 1 calc R U . . .
C22 C 0.5370(6) 0.6474(5) 0.2974(4) 0.053(2) Uani 1 1 d . . . . .
H22 H 0.5979 0.6721 0.3063 0.064 Uiso 1 1 calc R U . . .
C23 C 0.4691(7) 0.6727(5) 0.3289(4) 0.049(2) Uani 1 1 d . . . . .
C24 C 0.3817(6) 0.6372(5) 0.3121(4) 0.055(2) Uani 1 1 d . . . . .
H24 H 0.3330 0.6542 0.3320 0.067 Uiso 1 1 calc R U . . .
C25 C 0.3649(7) 0.5780(5) 0.2671(4) 0.053(2) Uani 1 1 d . . . . .
H25 H 0.3032 0.5549 0.2554 0.063 Uiso 1 1 calc R U . . .
C26 C 0.3691(6) 0.5589(4) 0.0533(4) 0.043(2) Uani 1 1 d . . . . .
H26 H 0.3058 0.5500 0.0565 0.052 Uiso 1 1 calc R U . . .
C27 C 0.3848(6) 0.6117(5) 0.0058(4) 0.049(2) Uani 1 1 d . . . . .
H27 H 0.3325 0.6378 -0.0229 0.059 Uiso 1 1 calc R U . . .
C28 C 0.4758(6) 0.6263(4) 0.0000(4) 0.042(2) Uani 1 1 d . . . . .
C29 C 0.5502(6) 0.5866(5) 0.0440(4) 0.046(2) Uani 1 1 d . . . . .
H29 H 0.6143 0.5946 0.0423 0.055 Uiso 1 1 calc R U . . .
C30 C 0.5276(6) 0.5351(4) 0.0903(4) 0.042(2) Uani 1 1 d . . . . .
H30 H 0.5783 0.5091 0.1204 0.051 Uiso 1 1 calc R U . . .
C31 C 0.4451(7) 0.7287(5) -0.0882(4) 0.053(2) Uani 1 1 d . . . . .
N6 N 0.0923(15) 0.9960(11) 0.3392(9) 0.043(5) Uiso 0.3 1 d D . P . .
C41 C 0.044(3) 0.953(2) 0.2800(16) 0.109(14) Uiso 0.3 1 d D . P . .
C42 C 0.187(2) 0.980(2) 0.374(2) 0.122(15) Uiso 0.3 1 d D . P . .
C43 C 0.033(2) 1.0611(15) 0.3513(15) 0.071(9) Uiso 0.3 1 d D . P . .
O7 O 0.062(2) 0.884(2) 0.2712(16) 0.148(12) Uiso 0.3 1 d D . P . .

loop_
_atom_site_aniso_label
_atom_site_aniso_U_11
_atom_site_aniso_U_22
_atom_site_aniso_U_33
_atom_site_aniso_U_23
_atom_site_aniso_U_13
_atom_site_aniso_U_12
Zn1 0.0306(6) 0.0503(5) 0.0359(5) 0.0008(4) -0.0007(5) 0.0009(4)
O1 0.019(3) 0.095(4) 0.071(4) -0.001(3) 0.004(3) 0.014(3)
O2 0.039(4) 0.072(4) 0.052(4) -0.003(3) 0.008(3) -0.007(3)
O3 0.080(5) 0.064(4) 0.046(3) 0.002(3) 0.002(4) 0.020(3)
O4 0.040(4) 0.073(4) 0.090(5) 0.003(4) -0.022(4) -0.003(3)
O5 0.054(5) 0.091(4) 0.088(5) 0.045(4) 0.041(4) 0.033(4)
O6 0.037(5) 0.146(7) 0.146(7) -0.094(6) -0.006(5) 0.010(4)
N1 0.039(5) 0.046(4) 0.043(4) -0.001(3) 0.007(4) -0.005(3)
N2 0.031(5) 0.054(4) 0.032(3) 0.002(3) 0.005(3) 0.004(3)
N3 0.038(5) 0.057(4) 0.062(5) -0.015(4) 0.016(4) -0.016(3)
N4 0.037(5) 0.065(4) 0.064(5) 0.013(4) 0.016(4) 0.011(4)
C1 0.030(6) 0.077(6) 0.039(5) 0.010(5) 0.000(4) -0.006(5)
C2 0.020(5) 0.073(5) 0.043(5) 0.006(4) -0.008(4) -0.004(4)
C3 0.021(5) 0.091(7) 0.092(8) 0.010(6) 0.004(6) 0.006(5)
C4 0.014(6) 0.135(10) 0.136(11) 0.044(9) -0.010(7) 0.008(6)
C5 0.053(9) 0.124(10) 0.109(10) 0.022(8) -0.024(8) -0.030(8)
C6 0.099(11) 0.115(10) 0.100(9) -0.019(8) -0.029(9) -0.005(9)
C7 0.070(8) 0.082(7) 0.080(7) -0.013(6) -0.018(7) -0.008(6)
C8 0.066(8) 0.046(5) 0.060(6) -0.001(5) -0.018(6) 0.004(5)
C9 0.050(7) 0.050(5) 0.061(6) -0.007(4) -0.025(5) 0.007(4)
C10 0.058(8) 0.117(9) 0.084(8) -0.010(7) -0.006(7) -0.023(7)
C11 0.045(8) 0.194(14) 0.108(11) 0.026(10) -0.024(8) -0.035(9)
C12 0.066(9) 0.073(6) 0.106(10) -0.015(6) -0.046(8) -0.011(6)
C13 0.076(10) 0.117(9) 0.120(11) -0.065(8) -0.030(9) -0.007(8)
C14 0.052(8) 0.117(9) 0.116(10) -0.070(8) -0.010(7) 0.014(6)
C21 0.023(5) 0.077(6) 0.063(6) -0.017(5) 0.006(5) -0.006(4)
C22 0.030(5) 0.070(6) 0.057(5) -0.016(5) 0.006(5) -0.003(4)
C23 0.043(6) 0.053(5) 0.053(5) -0.003(4) 0.017(5) -0.005(4)
C24 0.036(6) 0.075(6) 0.063(6) -0.021(5) 0.025(5) -0.022(5)
C25 0.044(6) 0.054(5) 0.063(6) -0.012(4) 0.019(5) -0.020(4)
C26 0.024(5) 0.066(5) 0.039(4) 0.015(4) 0.007(4) 0.008(4)
C27 0.031(5) 0.066(5) 0.046(5) 0.005(4) -0.002(4) 0.014(4)
C28 0.032(5) 0.047(4) 0.041(5) 0.004(4) -0.001(4) 0.008(4)
C29 0.033(5) 0.062(5) 0.042(5) 0.000(4) 0.006(4) 0.001(4)
C30 0.029(5) 0.055(5) 0.035(4) -0.004(4) -0.007(4) 0.002(4)
C31 0.057(7) 0.052(5) 0.056(6) 0.016(4) 0.023(5) 0.018(5)

loop_
_atom_type_symbol
_atom_type_description
_atom_type_scat_dispersion_real
_atom_type_scat_dispersion_imag
_atom_type_scat_source
Zn Zn 0.2839 1.4301 'International Tables Vol C Tables 4.2.6.8 and 6.1.1.4'
O O 0.0106 0.0060 'International Tables Vol C Tables 4.2.6.8 and 6.1.1.4'
N N 0.0061 0.0033 'International Tables Vol C Tables 4.2.6.8 and 6.1.1.4'
C C 0.0033 0.0016 'International Tables Vol C Tables 4.2.6.8 and 6.1.1.4'
H H 0.0000 0.0000 'International Tables Vol C Tables 4.2.6.8 and 6.1.1.4'

loop_
_geom_angle_atom_site_label_1
_geom_angle_atom_site_label_2
_geom_angle_atom_site_label_3
_geom_angle
_geom_angle_site_symmetry_1
_geom_angle_site_symmetry_3
O2 Zn1 N1 105.5(3) . .
O2 Zn1 N2 100.1(2) . .
N1 Zn1 N2 97.6(2) . .
O2 Zn1 O3 149.7(2) . .
N1 Zn1 O3 100.0(3) . .
N2 Zn1 O3 92.3(3) . .
O2 Zn1 O4 101.6(2) . .
N1 Zn1 O4 93.3(2) . .
N2 Zn1 O4 152.1(3) . .
O3 Zn1 O4 60.4(2) . .
O2 Zn1 C8 128.5(3) . .
N1 Zn1 C8 96.3(3) . .
N2 Zn1 C8 122.8(3) . .
O3 Zn1 C8 30.5(3) . .
O4 Zn1 C8 29.9(3) . .
C1 O2 Zn1 103.7(5) . .
C8 O3 Zn1 93.8(6) . .
C8 O4 Zn1 83.5(6) . .
C25 N1 C21 117.0(7) . .
C25 N1 Zn1 127.4(6) . .
C21 N1 Zn1 115.6(6) . .
C30 N2 C26 117.6(7) . .
C30 N2 Zn1 121.1(5) . .
C26 N2 Zn1 120.5(5) . .
C31 N3 C23 128.3(7) 4_576 .
C31 N4 C28 127.4(8) . .
C15 N5 C5 114.7(13) . .
O1 C1 O2 121.1(8) . .
O1 C1 C2 122.5(8) . .
O2 C1 C2 116.4(8) . .
C3 C2 C7 120.0 . .
C3 C2 C1 122.5(6) . .
C7 C2 C1 117.3(6) . .
C2 C3 C4 120.0 . .
C5 C4 C3 120.0 . .
C4 C5 C6 120.0 . .
C4 C5 N5 136.5(9) . .
C6 C5 N5 103.2(9) . .
C5 C6 C7 120.0 . .
C6 C7 C2 120.0 . .
O4 C8 O3 122.1(9) . .
O4 C8 C9 120.6(9) . 4_666
O3 C8 C9 117.3(10) . 4_666
O4 C8 Zn1 66.6(5) . .
O3 C8 Zn1 55.7(5) . .
C9 C8 Zn1 171.3(7) 4_666 .
C10 C9 C14 120.0 . .
C10 C9 C8 121.2(7) . 4_465
C14 C9 C8 118.7(7) . 4_465
C11 C10 C9 120.0 . .
C12 C11 C10 120.0 . .
C11 C12 C13 120.0 . .
C11 C12 C15 135.5(10) . .
C13 C12 C15 104.5(10) . .
C14 C13 C12 120.0 . .
C13 C14 C9 120.0 . .
N5 C15 O6 122.5(16) . .
N5 C15 C12 106.3(14) . .
O6 C15 C12 131.2(18) . .
N1 C21 C22 123.4(8) . .
C21 C22 C23 118.0(8) . .
C24 C23 C22 118.3(8) . .
C24 C23 N3 125.7(8) . .
C22 C23 N3 116.0(8) . .
C25 C24 C23 119.4(8) . .
N1 C25 C24 123.7(8) . .
N2 C26 C27 122.3(8) . .
C28 C27 C26 120.3(8) . .
C27 C28 N4 126.4(7) . .
C27 C28 C29 117.3(7) . .
N4 C28 C29 116.3(8) . .
C30 C29 C28 118.3(8) . .
N2 C30 C29 124.1(8) . .
O5 C31 N3 126.3(8) . 4_575
O5 C31 N4 124.6(8) . .
N3 C31 N4 109.1(8) 4_575 .
C42 N6 C43 126(2) . .
C42 N6 C41 124(3) . .
C43 N6 C41 110(2) . .
O7 C41 N6 122(4) . .

loop_
_geom_bond_atom_site_label_1
_geom_bond_atom_site_label_2
_geom_bond_distance
_geom_bond_site_symmetry_2
Zn1 O2 1.976(6) .
Zn1 N1 2.069(6) .
Zn1 N2 2.071(6) .
Zn1 O3 2.072(6) .
Zn1 O4 2.312(6) .
Zn1 C8 2.503(9) .
O1 C1 1.232(10) .
O2 C1 1.314(10) .
O3 C8 1.275(11) .
O4 C8 1.257(11) .
O5 C31 1.202(10) .
O6 C15 1.327(16) .
N1 C25 1.319(10) .
N1 C21 1.330(10) .
N2 C30 1.322(9) .
N2 C26 1.339(9) .
N3 C31 1.346(10) 4_576
N3 C23 1.410(10) .
N4 C31 1.363(10) .
N4 C28 1.400(9) .
N5 C15 1.26(3) .
N5 C5 1.565(15) .
N5' C15' 1.44(4) .
C1 C2 1.449(9) .
C2 C3 1.3900 .
C2 C7 1.3900 .
C3 C4 1.3900 .
C4 C5 1.3900 .
C5 C6 1.3900 .
C6 C7 1.3900 .
C8 C9 1.489(11) 4_666
C9 C10 1.3900 .
C9 C14 1.3900 .
C9 C8 1.488(11) 4_465
C10 C11 1.3900 .
C11 C12 1.3900 .
C12 C13 1.3900 .
C12 C15 1.516(16) .
C13 C14 1.3900 .
C21 C22 1.364(11) .
C22 C23 1.383(11) .
C23 C24 1.365(11) .
C24 C25 1.344(10) .
C26 C27 1.392(10) .
C27 C28 1.379(11) .
C28 C29 1.402(11) .
C29 C30 1.397(10) .
C31 N3 1.346(10) 4_575
N6 C42 1.41(2) .
N6 C43 1.437(19) .
N6 C41 1.46(2) .
C41 O7 1.19(2) .
